data_7045380
loop_
_publ_author_name
'Savastano, M.'
'Bazzicalupi, C.'
'Garc\'ia-Gallar\'in, C'
'Giorgi, C.'
'L\'opez de la Torre, M D'
'Pichierri, F.'
'Bianchi, A.'
'Melguizo, M.'

_publ_section_title
;
 Halide and hydroxide anion binding in water.
;
_journal_issue 10
_journal_name_full 'Dalton transactions (Cambridge, England : 2003)'
_journal_page_first 3329
_journal_page_last 3338
_journal_paper_doi 10.1039/c7dt04430e
_journal_volume 47
_journal_year 2018
_chemical_formula_sum 'C12 H20 N6 O2'
_chemical_formula_weight 280.34
_space_group_crystal_system monoclinic
_space_group_IT_number 14
_space_group_name_Hall '-P 2yn'
_space_group_name_H-M_alt 'P 1 21/n 1'
_symmetry_space_group_name_Hall '-P 2yn'
_symmetry_space_group_name_H-M 'P 1 21/n 1'
_atom_sites_solution_hydrogens geom
_atom_sites_solution_primary direct
_atom_sites_solution_secondary difmap
_audit_creation_method SHELXL-2014/7
_audit_update_record
;
2017-11-23 deposited with the CCDC.
2018-01-23 downloaded from the CCDC.
;
_cell_angle_alpha 90
_cell_angle_beta 97.110(5)
_cell_angle_gamma 90
_cell_formula_units_Z 2
_cell_length_a 6.2753(4)
_cell_length_b 13.9813(8)
_cell_length_c 7.4837(4)
_cell_measurement_reflns_used 521
_cell_measurement_temperature 150
_cell_measurement_theta_max 55.2997
_cell_measurement_theta_min 5.9537
_cell_volume 651.55(7)
_computing_cell_refinement
;
CrysAlis RED, Oxford Diffraction Ltd.,
Version 1.171.32.5 (release 08-05-2007 CrysAlis171 .NET)
(compiled May  8 2007,13:10:02)
;
_computing_data_collection
;
CrysAlis CCD, Oxford Diffraction Ltd.,
Version 1.171.32.5 (release 08-05-2007 CrysAlis171 .NET)
(compiled May  8 2007,13:10:02)
;
_computing_data_reduction
;
CrysAlis RED, Oxford Diffraction Ltd.,
Version 1.171.32.5 (release 08-05-2007 CrysAlis171 .NET)
(compiled May  8 2007,13:10:02)
;
_computing_molecular_graphics 'Mercury CSD 3.9'
_computing_publication_material 'PARST93 (Nardelli, 1993)'
_computing_structure_refinement 'SHELXL-2014/7 (Sheldrick, 2014)'
_computing_structure_solution 'SIR92 (Altomare, 1994)'
_diffrn_ambient_temperature 150
_diffrn_detector_area_resol_mean 8.1241
_diffrn_measured_fraction_theta_full 0.995
_diffrn_measured_fraction_theta_max 0.995
_diffrn_measurement_device_type 'Xcalibur, Onyx'
_diffrn_measurement_method '\w scan'
_diffrn_radiation_type CuK\a
_diffrn_radiation_wavelength 1.54184
_diffrn_reflns_av_R_equivalents 0.0303
_diffrn_reflns_av_unetI/netI 0.0788
_diffrn_reflns_Laue_measured_fraction_full 0.995
_diffrn_reflns_Laue_measured_fraction_max 0.995
_diffrn_reflns_limit_h_max 6
_diffrn_reflns_limit_h_min -4
_diffrn_reflns_limit_k_max 14
_diffrn_reflns_limit_k_min -12
_diffrn_reflns_limit_l_max 7
_diffrn_reflns_limit_l_min -7
_diffrn_reflns_number 1652
_diffrn_reflns_point_group_measured_fraction_full 0.995
_diffrn_reflns_point_group_measured_fraction_max 0.995
_diffrn_reflns_theta_full 55.369
_diffrn_reflns_theta_max 55.369
_diffrn_reflns_theta_min 6.331
_diffrn_source 'Enhance (Cu) X-ray Source'
_exptl_absorpt_coefficient_mu 0.840
_exptl_absorpt_correction_T_max 1.00000
_exptl_absorpt_correction_T_min 0.51787
_exptl_absorpt_correction_type multi-scan
_exptl_absorpt_process_details
;
CrysAlisPro, Agilent Technologies,
Version 1.171.36.24 (release 03-12-2012 CrysAlis171 .NET)
(compiled Dec  3 2012,18:21:49)
Empirical absorption correction using spherical harmonics,
 implemented in SCALE3 ABSPACK scaling algorithm.
;
_exptl_crystal_colour 'deep pink'
_exptl_crystal_density_diffrn 1.429
_exptl_crystal_description prismatic
_exptl_crystal_F_000 300
_exptl_crystal_size_max 0.3
_exptl_crystal_size_mid 0.1
_exptl_crystal_size_min 0.1
_refine_diff_density_max 0.212
_refine_diff_density_min -0.246
_refine_diff_density_rms 0.058
_refine_ls_extinction_method none
_refine_ls_goodness_of_fit_ref 0.658
_refine_ls_hydrogen_treatment constr
_refine_ls_matrix_type full
_refine_ls_number_parameters 91
_refine_ls_number_reflns 822
_refine_ls_number_restraints 0
_refine_ls_restrained_S_all 0.658
_refine_ls_R_factor_all 0.0919
_refine_ls_R_factor_gt 0.0549
_refine_ls_shift/su_max 0.000
_refine_ls_shift/su_mean 0.000
_refine_ls_structure_factor_coef Fsqd
_refine_ls_weighting_details 'w=1/[\s^2^(Fo^2^)+(0.1384P)^2^+5.0944P] where P=(Fo^2^+2Fc^2^)/3'
_refine_ls_weighting_scheme calc
_refine_ls_wR_factor_gt 0.1367
_refine_ls_wR_factor_ref 0.1958
_reflns_Friedel_coverage 0.000
_reflns_number_gt 565
_reflns_number_total 822
_reflns_threshold_expression 'I > 2\s(I)'
_cod_data_source_file c7dt04430e1.cif
_cod_data_source_block shelx_CCDC3
_cod_depositor_comments 'Adding full bibliography for 7045377--7045381.cif.'
_cod_database_code 7045380
_shelx_shelxl_version_number 2014/7
_shelx_space_group_comment
;
The symmetry employed for this shelxl refinement is uniquely defined
by the following loop, which should always be used as a source of
symmetry information in preference to the above space-group names.
They are only intended as comments.
;

loop_
_space_group_symop_operation_xyz
'x, y, z'
'-x+1/2, y+1/2, -z+1/2'
'-x, -y, -z'
'x-1/2, -y-1/2, z-1/2'

loop_
_atom_site_label
_atom_site_type_symbol
_atom_site_fract_x
_atom_site_fract_y
_atom_site_fract_z
_atom_site_U_iso_or_equiv
_atom_site_adp_type
_atom_site_occupancy
_atom_site_site_symmetry_order
_atom_site_calc_flag
_atom_site_refinement_flags_posn
_atom_site_refinement_flags_adp
N1 N 0.4193(6) 0.4878(3) -0.1774(5) 0.0268(11) Uani 1 1 d . .
N2 N 0.2938(6) 0.4721(3) -0.0495(5) 0.0276(11) Uani 1 1 d . .
C1 C 0.3780(7) 0.4850(3) 0.1233(6) 0.0208(12) Uani 1 1 d . .
C2 C 0.2330(8) 0.4685(3) 0.2643(6) 0.0253(13) Uani 1 1 d . .
H2A H 0.2984 0.4954 0.3775 0.030 Uiso 1 1 calc R U
H2B H 0.0981 0.5015 0.2301 0.030 Uiso 1 1 calc R U
N3 N 0.1904(6) 0.3670(3) 0.2895(5) 0.0218(10) Uani 1 1 d . .
C4 C 0.0136(8) 0.3548(3) 0.3988(7) 0.0248(12) Uani 1 1 d . .
H4A H -0.1135 0.3873 0.3415 0.030 Uiso 1 1 calc R U
H4B H 0.0525 0.3832 0.5166 0.030 Uiso 1 1 calc R U
C5 C -0.0339(8) 0.2505(4) 0.4192(7) 0.0287(13) Uani 1 1 d . .
H5A H -0.1517 0.2432 0.4907 0.034 Uiso 1 1 calc R U
H5B H -0.0776 0.2229 0.3015 0.034 Uiso 1 1 calc R U
O1 O 0.1504(5) 0.2009(2) 0.5042(4) 0.0272(9) Uani 1 1 d . .
C6 C 0.3262(8) 0.2119(4) 0.4023(7) 0.0280(13) Uani 1 1 d . .
H6A H 0.2909 0.1820 0.2854 0.034 Uiso 1 1 calc R U
H6B H 0.4512 0.1797 0.4638 0.034 Uiso 1 1 calc R U
C7 C 0.3792(7) 0.3165(3) 0.3766(6) 0.0242(12) Uani 1 1 d . .
H7A H 0.4260 0.3455 0.4926 0.029 Uiso 1 1 calc R U
H7B H 0.4955 0.3217 0.3030 0.029 Uiso 1 1 calc R U

loop_
_atom_site_aniso_label
_atom_site_aniso_U_11
_atom_site_aniso_U_22
_atom_site_aniso_U_33
_atom_site_aniso_U_23
_atom_site_aniso_U_13
_atom_site_aniso_U_12
N1 0.029(3) 0.024(2) 0.029(3) 0.0061(19) 0.010(2) 0.0014(19)
N2 0.031(3) 0.023(2) 0.029(3) 0.0026(18) 0.004(2) 0.0016(19)
C1 0.023(3) 0.011(2) 0.028(3) 0.004(2) 0.003(2) 0.006(2)
C2 0.033(3) 0.020(3) 0.025(3) 0.003(2) 0.007(2) 0.002(2)
N3 0.022(2) 0.017(2) 0.028(2) 0.0029(17) 0.0070(18) -0.0010(17)
C4 0.021(3) 0.023(3) 0.032(3) -0.001(2) 0.006(2) -0.001(2)
C5 0.024(3) 0.033(3) 0.029(3) 0.002(2) 0.005(2) 0.001(2)
O1 0.028(2) 0.0261(19) 0.0273(19) 0.0050(15) 0.0047(16) -0.0004(15)
C6 0.031(3) 0.027(3) 0.028(3) 0.004(2) 0.009(2) -0.001(2)
C7 0.025(3) 0.027(3) 0.022(3) -0.002(2) 0.007(2) 0.000(2)

loop_
_atom_type_symbol
_atom_type_description
_atom_type_scat_dispersion_real
_atom_type_scat_dispersion_imag
_atom_type_scat_source
C C 0.0181 0.0091 'International Tables Vol C Tables 4.2.6.8 and 6.1.1.4'
H H 0.0000 0.0000 'International Tables Vol C Tables 4.2.6.8 and 6.1.1.4'
N N 0.0311 0.0180 'International Tables Vol C Tables 4.2.6.8 and 6.1.1.4'
O O 0.0492 0.0322 'International Tables Vol C Tables 4.2.6.8 and 6.1.1.4'

loop_
_geom_angle_atom_site_label_1
_geom_angle_atom_site_label_2
_geom_angle_atom_site_label_3
_geom_angle
_geom_angle_site_symmetry_1
_geom_angle_site_symmetry_3
N2 N1 C1 117.0(4) . 3_665
N1 N2 C1 118.1(4) . .
N1 C1 N2 124.9(4) 3_665 .
N1 C1 C2 117.9(4) 3_665 .
N2 C1 C2 117.2(4) . .
N3 C2 C1 112.2(4) . .
C2 N3 C7 112.1(4) . .
C2 N3 C4 110.3(4) . .
C7 N3 C4 108.8(4) . .
N3 C4 C5 110.0(4) . .
O1 C5 C4 110.9(4) . .
C5 O1 C6 110.3(3) . .
O1 C6 C7 111.6(4) . .
N3 C7 C6 110.1(4) . .

loop_
_geom_bond_atom_site_label_1
_geom_bond_atom_site_label_2
_geom_bond_distance
_geom_bond_site_symmetry_2
N1 N2 1.331(5) .
N1 C1 1.341(6) 3_665
N2 C1 1.347(6) .
C1 N1 1.341(6) 3_665
C1 C2 1.494(6) .
C2 N3 1.460(6) .
N3 C7 1.461(6) .
N3 C4 1.468(6) .
C4 C5 1.500(7) .
C5 O1 1.429(6) .
O1 C6 1.425(6) .
C6 C7 1.517(7) .
